data_4326985
loop_
_publ_author_name
'Heaweon Park'
'Jacob S. Baus'
'Sergey V. Lindeman'
'Adam T. Fiedler'

_publ_section_title
;
 Synthesis and Characterization of Fe(II) \b-Diketonato Complexes with
 Relevance to Acetylacetone Dioxygenase: Insights into the Electronic
 Properties of the 3-Histidine Facial Triad
;
_journal_name_full 'Inorganic Chemistry'
_journal_page_first 11978
_journal_page_last 11989
_journal_paper_doi 10.1021/ic201115s
_journal_volume 50
_journal_year 2011
_chemical_formula_moiety 'C55 H40 B F3 Fe N6 O2, C H2 Cl2'
_chemical_formula_sum 'C56 H42 B Cl2 F3 Fe N6 O2'
_chemical_formula_weight 1025.52
_chemical_name_systematic
;
 ? 
;
_space_group_crystal_system monoclinic
_space_group_IT_number 14
_space_group_name_Hall '-P 2yn'
_space_group_name_H-M_alt 'P 1 21/n 1'
_symmetry_space_group_name_Hall '-P 2yn'
_symmetry_space_group_name_H-M 'P 1 21/n 1'
_atom_sites_solution_hydrogens geom
_atom_sites_solution_primary direct
_atom_sites_solution_secondary difmap
_audit_creation_date 2011-04-21
_audit_creation_method
;
  Olex2 1.1
  (compiled 2011.02.15 svn.r1672, GUI svn.r3494)
;
_cell_angle_alpha 90.00
_cell_angle_beta 92.429(7)
_cell_angle_gamma 90.00
_cell_formula_units_Z 4
_cell_length_a 9.9045(7)
_cell_length_b 35.733(2)
_cell_length_c 13.4769(9)
_cell_measurement_reflns_used 6548
_cell_measurement_temperature 100.00
_cell_measurement_theta_max 74.4721
_cell_measurement_theta_min 3.2795
_cell_volume 4765.4(5)
_computing_cell_refinement
;
CrysAlisPro, Agilent Technologies,
Version 1.171.34.46 (release 25-11-2010 CrysAlis171 .NET)
(compiled Nov 25 2010,17:55:46)
;
_computing_data_collection
;
CrysAlisPro, Agilent Technologies,
Version 1.171.34.46 (release 25-11-2010 CrysAlis171 .NET)
(compiled Nov 25 2010,17:55:46)
;
_computing_data_reduction
;
CrysAlisPro, Agilent Technologies,
Version 1.171.34.46 (release 25-11-2010 CrysAlis171 .NET)
(compiled Nov 25 2010,17:55:46)
;
_computing_molecular_graphics
;
O. V. Dolomanov, L. J. Bourhis, R. J. Gildea, J. A. K. Howard and H. Puschmann,
OLEX2: a complete structure solution, refinement and analysis program.
J. Appl. Cryst. (2009). 42, 339-341.
;
_computing_publication_material
;
O. V. Dolomanov, L. J. Bourhis, R. J. Gildea, J. A. K. Howard and H. Puschmann,
OLEX2: a complete structure solution, refinement and analysis program.
J. Appl. Cryst. (2009). 42, 339-341.
;
_computing_structure_refinement 'SHELXL-97 (Sheldrick, 2008)'
_computing_structure_solution 'SHELXS-97 (Sheldrick, 2008)'
_diffrn_ambient_temperature 100.00
_diffrn_detector_area_resol_mean 10.3756
_diffrn_measured_fraction_theta_full 0.990
_diffrn_measured_fraction_theta_max 0.964
_diffrn_measurement_details
;
  1 omega  -65.00   35.00   1.0000   15.0000
omega____ theta____ kappa____ phi______ frames
    -      -40.5237   37.0000 -180.0000 100

  2 omega  -83.00  -57.00   1.0000   15.0000
omega____ theta____ kappa____ phi______ frames
    -      -40.5237  125.0000   90.0000 26

  3 omega  -71.00  -35.00   1.0000   15.0000
omega____ theta____ kappa____ phi______ frames
    -      -40.5237   77.0000   30.0000 36

  4 omega  -53.00   31.00   1.0000   15.0000
omega____ theta____ kappa____ phi______ frames
    -      -40.5237   37.0000  -90.0000 84

  5 omega   32.00   72.00   1.0000   60.0000
omega____ theta____ kappa____ phi______ frames
    -      107.0378  -45.0000  -30.0000 40

  6 omega   34.00  166.00   1.0000   60.0000
omega____ theta____ kappa____ phi______ frames
    -      107.0378  -15.0000   90.0000 132

  7 omega   33.00   60.00   1.0000   60.0000
omega____ theta____ kappa____ phi______ frames
    -      107.0378  -45.0000   90.0000 27

  8 omega   34.00   65.00   1.0000   60.0000
omega____ theta____ kappa____ phi______ frames
    -      107.0378  -45.0000   60.0000 31

  9 omega   34.00  133.00   1.0000   60.0000
omega____ theta____ kappa____ phi______ frames
    -      107.0378  -77.0000 -120.0000 99

 10 omega   46.00  140.00   1.0000   60.0000
omega____ theta____ kappa____ phi______ frames
    -      107.0378  -77.0000   60.0000 94

 11 omega -117.00  -14.00   1.0000   15.0000
omega____ theta____ kappa____ phi______ frames
    -      -40.5237  -37.0000 -180.0000 103

 12 omega    7.00  119.00   1.0000   15.0000
omega____ theta____ kappa____ phi______ frames
    -       40.5237   77.0000  -30.0000 112

 13 omega    7.00  119.00   1.0000   15.0000
omega____ theta____ kappa____ phi______ frames
    -       40.5237   77.0000   90.0000 112

 14 omega   46.00   91.00   1.0000   60.0000
omega____ theta____ kappa____ phi______ frames
    -      107.0378   15.0000 -150.0000 45
;
_diffrn_measurement_device_type 'SuperNova, Dual, Cu at zero, Atlas'
_diffrn_measurement_method '\w scans'
_diffrn_orient_matrix_UB_11 -0.0725049000
_diffrn_orient_matrix_UB_12 0.0071228000
_diffrn_orient_matrix_UB_13 -0.1015802000
_diffrn_orient_matrix_UB_21 -0.1365068000
_diffrn_orient_matrix_UB_22 -0.0091864000
_diffrn_orient_matrix_UB_23 0.0452945000
_diffrn_orient_matrix_UB_31 -0.0171760000
_diffrn_orient_matrix_UB_32 0.0415038000
_diffrn_orient_matrix_UB_33 0.0274348000
_diffrn_radiation_monochromator mirror
_diffrn_radiation_type 'Cu K\a'
_diffrn_radiation_wavelength 1.5418
_diffrn_reflns_av_R_equivalents 0.0545
_diffrn_reflns_av_unetI/netI 0.0637
_diffrn_reflns_limit_h_max 12
_diffrn_reflns_limit_h_min -11
_diffrn_reflns_limit_k_max 43
_diffrn_reflns_limit_k_min -30
_diffrn_reflns_limit_l_max 16
_diffrn_reflns_limit_l_min -16
_diffrn_reflns_number 26605
_diffrn_reflns_theta_full 72.00
_diffrn_reflns_theta_max 74.64
_diffrn_reflns_theta_min 3.51
_diffrn_source 'SuperNova (Cu) X-ray Source'
_exptl_absorpt_coefficient_mu 4.090
_exptl_absorpt_correction_T_max 0.825
_exptl_absorpt_correction_T_min 0.370
_exptl_absorpt_correction_type gaussian
_exptl_absorpt_process_details
;
CrysAlisPro, Agilent Technologies,
Version 1.171.34.46 (release 25-11-2010 CrysAlis171 .NET)
(compiled Nov 25 2010,17:55:46)
numerical absorption correction based on gaussian integration over
            a multifaceted crystal model
;
_exptl_crystal_colour pink
_exptl_crystal_colour_primary pink
_exptl_crystal_density_diffrn 1.429
_exptl_crystal_description plate
_exptl_crystal_F_000 2112
_exptl_crystal_size_max 0.3686
_exptl_crystal_size_mid 0.1889
_exptl_crystal_size_min 0.0566
_refine_diff_density_max 0.900
_refine_diff_density_min -0.624
_refine_diff_density_rms 0.083
_refine_ls_extinction_method none
_refine_ls_goodness_of_fit_ref 1.058
_refine_ls_hydrogen_treatment constr
_refine_ls_matrix_type full
_refine_ls_number_parameters 640
_refine_ls_number_reflns 9427
_refine_ls_number_restraints 0
_refine_ls_restrained_S_all 1.058
_refine_ls_R_factor_all 0.0895
_refine_ls_R_factor_gt 0.0661
_refine_ls_shift/su_max 0.001
_refine_ls_shift/su_mean 0.000
_refine_ls_structure_factor_coef Fsqd
_refine_ls_weighting_details 'calc w=1/[\s^2^(Fo^2^)+(0.0429P)^2^+15.0393P] where P=(Fo^2^+2Fc^2^)/3'
_refine_ls_weighting_scheme calc
_refine_ls_wR_factor_gt 0.1452
_refine_ls_wR_factor_ref 0.1553
_reflns_number_gt 7234
_reflns_number_total 9427
_reflns_threshold_expression >2sigma(I)
_cod_data_source_file ic201115s_si_002_08.cif
_cod_data_source_block 2acacPhF3
_cod_database_code 4326985
_chemical_oxdiff_formula 'Fe C56 H42 N6 O2 F3 Cl2 B'
_reflns_odcompleteness_completeness 99.98
_reflns_odcompleteness_iscentric 1
_reflns_odcompleteness_theta 66.97

loop_
_space_group_symop_id
_space_group_symop_operation_xyz
1 'x, y, z'
2 '-x+1/2, y+1/2, -z+1/2'
3 '-x, -y, -z'
4 'x-1/2, -y-1/2, z-1/2'

loop_
_atom_site_label
_atom_site_type_symbol
_atom_site_fract_x
_atom_site_fract_y
_atom_site_fract_z
_atom_site_U_iso_or_equiv
_atom_site_adp_type
_atom_site_occupancy
_atom_site_symmetry_multiplicity
_atom_site_calc_flag
_atom_site_refinement_flags
Fe1 Fe 0.78357(6) 0.131258(16) 0.59123(4) 0.01511(14) Uani 1 1 d .
Cl1 Cl 1.06928(13) 0.08521(4) 0.25302(9) 0.0420(3) Uani 1 1 d .
Cl2 Cl 1.00549(16) 0.08075(4) 0.04003(9) 0.0550(4) Uani 1 1 d .
F1 F 0.7144(3) -0.01341(7) 0.56599(19) 0.0377(6) Uani 1 1 d .
F2 F 0.8070(3) 0.00575(7) 0.43333(19) 0.0407(7) Uani 1 1 d .
F3 F 0.6076(3) 0.02430(7) 0.46601(19) 0.0359(6) Uani 1 1 d .
O1 O 0.9173(3) 0.10496(7) 0.68883(19) 0.0189(5) Uani 1 1 d .
O2 O 0.7415(3) 0.08151(7) 0.53560(19) 0.0223(6) Uani 1 1 d .
N1 N 0.8997(3) 0.17959(8) 0.5746(2) 0.0168(6) Uani 1 1 d .
N2 N 0.8348(3) 0.21355(8) 0.5772(2) 0.0149(6) Uani 1 1 d .
N3 N 0.6409(3) 0.15826(8) 0.4804(2) 0.0149(6) Uani 1 1 d .
N4 N 0.6088(3) 0.19429(8) 0.5039(2) 0.0151(6) Uani 1 1 d .
N5 N 0.6701(3) 0.15621(8) 0.7010(2) 0.0154(6) Uani 1 1 d .
N6 N 0.6462(3) 0.19376(8) 0.6904(2) 0.0137(6) Uani 1 1 d .
C1 C 0.7285(5) 0.01667(11) 0.5067(3) 0.0270(9) Uani 1 1 d .
C2 C 0.7890(4) 0.04970(10) 0.5638(3) 0.0206(8) Uani 1 1 d .
C3 C 0.8871(4) 0.04243(11) 0.6365(3) 0.0221(8) Uani 1 1 d .
H47 H 0.9153 0.0173 0.6471 0.027 Uiso 1 1 calc R
C4 C 0.9480(4) 0.07102(10) 0.6965(3) 0.0202(8) Uani 1 1 d .
C5 C 1.0561(4) 0.06044(11) 0.7708(3) 0.0219(8) Uani 1 1 d .
C6 C 1.0563(5) 0.02624(12) 0.8210(3) 0.0296(9) Uani 1 1 d .
H55 H 0.9846 0.0090 0.8088 0.036 Uiso 1 1 calc R
C7 C 1.1609(5) 0.01741(13) 0.8885(3) 0.0341(10) Uani 1 1 d .
H54 H 1.1593 -0.0054 0.9244 0.041 Uiso 1 1 calc R
C8 C 1.2680(5) 0.04206(14) 0.9033(3) 0.0346(11) Uani 1 1 d .
H53 H 1.3412 0.0355 0.9478 0.042 Uiso 1 1 calc R
C9 C 1.2695(5) 0.07608(13) 0.8540(3) 0.0319(10) Uani 1 1 d .
H52 H 1.3430 0.0929 0.8649 0.038 Uiso 1 1 calc R
C10 C 1.1629(4) 0.08539(12) 0.7888(3) 0.0258(9) Uani 1 1 d .
H51 H 1.1625 0.1089 0.7561 0.031 Uiso 1 1 calc R
C11 C 1.0316(4) 0.18687(10) 0.5635(3) 0.0159(7) Uani 1 1 d .
C12 C 1.0521(4) 0.22508(10) 0.5597(3) 0.0188(8) Uani 1 1 d .
H8 H 1.1360 0.2376 0.5531 0.023 Uiso 1 1 calc R
C13 C 0.9269(4) 0.24156(10) 0.5674(2) 0.0149(7) Uani 1 1 d .
C14 C 0.5658(4) 0.14960(10) 0.3981(3) 0.0180(8) Uani 1 1 d .
C15 C 0.4852(4) 0.18011(10) 0.3688(3) 0.0184(8) Uani 1 1 d .
H2 H 0.4228 0.1813 0.3134 0.022 Uiso 1 1 calc R
C16 C 0.5146(4) 0.20825(10) 0.4368(3) 0.0173(7) Uani 1 1 d .
C17 C 0.6153(4) 0.14516(10) 0.7863(3) 0.0169(7) Uani 1 1 d .
C18 C 0.5563(4) 0.17595(10) 0.8312(3) 0.0191(8) Uani 1 1 d .
H5 H 0.5112 0.1761 0.8920 0.023 Uiso 1 1 calc R
C19 C 0.5765(4) 0.20613(10) 0.7695(3) 0.0172(7) Uani 1 1 d .
C20 C 1.1300(4) 0.15617(10) 0.5569(3) 0.0169(7) Uani 1 1 d .
C21 C 1.0929(4) 0.12221(11) 0.5116(3) 0.0197(8) Uani 1 1 d .
H45 H 1.0040 0.1190 0.4837 0.024 Uiso 1 1 calc R
C22 C 1.1859(4) 0.09324(11) 0.5075(3) 0.0246(9) Uani 1 1 d .
H44 H 1.1599 0.0700 0.4784 0.029 Uiso 1 1 calc R
C23 C 1.3171(4) 0.09827(12) 0.5459(3) 0.0244(9) Uani 1 1 d .
H43 H 1.3811 0.0785 0.5426 0.029 Uiso 1 1 calc R
C24 C 1.3544(4) 0.13214(12) 0.5888(3) 0.0244(9) Uani 1 1 d .
H42 H 1.4443 0.1357 0.6146 0.029 Uiso 1 1 calc R
C25 C 1.2615(4) 0.16083(11) 0.5945(3) 0.0209(8) Uani 1 1 d .
H41 H 1.2879 0.1839 0.6244 0.025 Uiso 1 1 calc R
C26 C 0.8971(4) 0.28183(10) 0.5643(2) 0.0166(7) Uani 1 1 d .
C27 C 0.9891(4) 0.30658(10) 0.6103(3) 0.0188(8) Uani 1 1 d .
H39 H 1.0670 0.2968 0.6447 0.023 Uiso 1 1 calc R
C28 C 0.9703(4) 0.34466(11) 0.6073(3) 0.0237(9) Uani 1 1 d .
H38 H 1.0348 0.3609 0.6390 0.028 Uiso 1 1 calc R
C29 C 0.8564(5) 0.35939(11) 0.5577(3) 0.0265(9) Uani 1 1 d .
H37 H 0.8415 0.3857 0.5568 0.032 Uiso 1 1 calc R
C30 C 0.7642(4) 0.33550(11) 0.5093(3) 0.0237(8) Uani 1 1 d .
H36 H 0.6874 0.3455 0.4740 0.028 Uiso 1 1 calc R
C31 C 0.7843(4) 0.29727(10) 0.5128(3) 0.0191(8) Uani 1 1 d .
H35 H 0.7207 0.2812 0.4797 0.023 Uiso 1 1 calc R
C32 C 0.5716(4) 0.11373(10) 0.3444(3) 0.0179(8) Uani 1 1 d .
C33 C 0.4520(4) 0.09705(11) 0.3089(3) 0.0215(8) Uani 1 1 d .
H17 H 0.3677 0.1079 0.3240 0.026 Uiso 1 1 calc R
C34 C 0.4544(4) 0.06472(11) 0.2515(3) 0.0245(9) Uani 1 1 d .
H18 H 0.3720 0.0536 0.2281 0.029 Uiso 1 1 calc R
C35 C 0.5765(5) 0.04866(11) 0.2282(3) 0.0267(9) Uani 1 1 d .
H19 H 0.5782 0.0267 0.1886 0.032 Uiso 1 1 calc R
C36 C 0.6963(4) 0.06510(11) 0.2633(3) 0.0253(9) Uani 1 1 d .
H20 H 0.7804 0.0543 0.2478 0.030 Uiso 1 1 calc R
C37 C 0.6938(4) 0.09718(11) 0.3206(3) 0.0201(8) Uani 1 1 d .
H21 H 0.7765 0.1081 0.3442 0.024 Uiso 1 1 calc R
C38 C 0.4683(4) 0.24752(10) 0.4346(3) 0.0169(7) Uani 1 1 d .
C39 C 0.4822(4) 0.26805(11) 0.3471(3) 0.0226(8) Uani 1 1 d .
H15 H 0.5170 0.2561 0.2906 0.027 Uiso 1 1 calc R
C40 C 0.4459(4) 0.30548(12) 0.3417(3) 0.0279(9) Uani 1 1 d .
H14 H 0.4568 0.3192 0.2823 0.033 Uiso 1 1 calc R
C41 C 0.3934(4) 0.32269(12) 0.4239(3) 0.0285(9) Uani 1 1 d .
H13 H 0.3688 0.3484 0.4210 0.034 Uiso 1 1 calc R
C42 C 0.3769(4) 0.30242(12) 0.5104(3) 0.0267(9) Uani 1 1 d .
H12 H 0.3405 0.3143 0.5664 0.032 Uiso 1 1 calc R
C43 C 0.4127(4) 0.26517(11) 0.5158(3) 0.0213(8) Uani 1 1 d .
H11 H 0.3996 0.2515 0.5750 0.026 Uiso 1 1 calc R
C44 C 0.6224(4) 0.10652(10) 0.8201(3) 0.0185(8) Uani 1 1 d .
C45 C 0.6060(4) 0.07663(11) 0.7535(3) 0.0214(8) Uani 1 1 d .
H33 H 0.5903 0.0817 0.6847 0.026 Uiso 1 1 calc R
C46 C 0.6121(5) 0.04006(11) 0.7857(3) 0.0288(9) Uani 1 1 d .
H32 H 0.6011 0.0202 0.7392 0.035 Uiso 1 1 calc R
C47 C 0.6345(5) 0.03212(12) 0.8865(3) 0.0320(10) Uani 1 1 d .
H31 H 0.6403 0.0069 0.9089 0.038 Uiso 1 1 calc R
C48 C 0.6481(4) 0.06160(12) 0.9536(3) 0.0267(9) Uani 1 1 d .
H30 H 0.6620 0.0564 1.0224 0.032 Uiso 1 1 calc R
C49 C 0.6416(4) 0.09816(11) 0.9217(3) 0.0236(8) Uani 1 1 d .
H29 H 0.6502 0.1179 0.9687 0.028 Uiso 1 1 calc R
C50 C 0.5343(4) 0.24512(10) 0.7820(3) 0.0196(8) Uani 1 1 d .
C51 C 0.6269(4) 0.27449(11) 0.7821(3) 0.0219(8) Uani 1 1 d .
H23 H 0.7192 0.2695 0.7710 0.026 Uiso 1 1 calc R
C52 C 0.5853(4) 0.31083(11) 0.7982(3) 0.0255(9) Uani 1 1 d .
H24 H 0.6489 0.3307 0.7982 0.031 Uiso 1 1 calc R
C53 C 0.4505(5) 0.31818(11) 0.8143(3) 0.0283(9) Uani 1 1 d .
H25 H 0.4217 0.3432 0.8249 0.034 Uiso 1 1 calc R
C54 C 0.3582(5) 0.28932(12) 0.8151(3) 0.0271(9) Uani 1 1 d .
H26 H 0.2661 0.2944 0.8267 0.033 Uiso 1 1 calc R
C55 C 0.3996(4) 0.25299(11) 0.7991(3) 0.0220(8) Uani 1 1 d .
H27 H 0.3356 0.2332 0.7998 0.026 Uiso 1 1 calc R
C56 C 0.9976(6) 0.10824(15) 0.1467(3) 0.0419(12) Uani 1 1 d .
H1SA H 0.9020 0.1144 0.1582 0.050 Uiso 1 1 calc R
H1SB H 1.0463 0.1320 0.1365 0.050 Uiso 1 1 calc R
B1 B 0.6807(4) 0.21437(11) 0.5932(3) 0.0143(8) Uani 1 1 d .
H1 H 0.6490 0.2409 0.5961 0.017 Uiso 1 1 calc R

loop_
_atom_site_aniso_label
_atom_site_aniso_U_11
_atom_site_aniso_U_22
_atom_site_aniso_U_33
_atom_site_aniso_U_23
_atom_site_aniso_U_13
_atom_site_aniso_U_12
Fe1 0.0172(3) 0.0136(3) 0.0150(3) -0.0007(2) 0.0054(2) 0.0006(2)
Cl1 0.0370(7) 0.0501(7) 0.0388(6) -0.0018(5) -0.0014(5) 0.0006(5)
Cl2 0.0731(10) 0.0560(8) 0.0365(6) -0.0124(6) 0.0115(6) -0.0164(7)
F1 0.0562(19) 0.0172(12) 0.0394(14) 0.0022(10) -0.0028(13) -0.0049(11)
F2 0.0492(18) 0.0391(15) 0.0343(14) -0.0177(12) 0.0089(12) 0.0007(13)
F3 0.0345(15) 0.0264(13) 0.0459(15) -0.0026(11) -0.0081(12) -0.0052(11)
O1 0.0187(14) 0.0170(13) 0.0213(13) 0.0010(10) 0.0050(10) 0.0005(10)
O2 0.0245(15) 0.0192(14) 0.0231(13) -0.0013(11) -0.0005(11) 0.0009(11)
N1 0.0203(17) 0.0168(15) 0.0136(14) -0.0006(11) 0.0029(12) 0.0041(12)
N2 0.0200(17) 0.0134(15) 0.0116(13) -0.0012(11) 0.0057(12) 0.0008(12)
N3 0.0161(16) 0.0137(14) 0.0151(14) -0.0013(11) 0.0010(12) -0.0012(11)
N4 0.0140(16) 0.0164(15) 0.0150(14) -0.0013(11) 0.0037(12) -0.0005(12)
N5 0.0155(16) 0.0165(15) 0.0147(14) 0.0006(11) 0.0075(12) 0.0001(12)
N6 0.0137(15) 0.0138(14) 0.0140(14) 0.0006(11) 0.0053(11) 0.0019(11)
C1 0.033(3) 0.018(2) 0.030(2) -0.0006(16) 0.0037(18) 0.0014(16)
C2 0.024(2) 0.0152(18) 0.0231(19) -0.0035(15) 0.0100(16) 0.0018(15)
C3 0.023(2) 0.0186(19) 0.025(2) 0.0006(15) 0.0024(16) 0.0036(15)
C4 0.020(2) 0.0198(19) 0.0217(19) 0.0007(15) 0.0107(15) -0.0013(15)
C5 0.019(2) 0.024(2) 0.0234(19) 0.0014(15) 0.0053(16) 0.0045(15)
C6 0.034(3) 0.023(2) 0.031(2) 0.0024(17) -0.0003(19) 0.0039(18)
C7 0.041(3) 0.029(2) 0.033(2) 0.0046(19) 0.000(2) 0.010(2)
C8 0.029(3) 0.047(3) 0.028(2) 0.004(2) -0.0007(18) 0.014(2)
C9 0.027(2) 0.043(3) 0.026(2) -0.0003(19) 0.0041(18) -0.0005(19)
C10 0.026(2) 0.032(2) 0.0200(19) 0.0040(16) 0.0086(16) 0.0003(17)
C11 0.0149(19) 0.0209(19) 0.0122(16) -0.0013(13) 0.0035(13) 0.0000(14)
C12 0.019(2) 0.0221(19) 0.0157(17) 0.0003(14) 0.0046(14) -0.0030(15)
C13 0.019(2) 0.0185(18) 0.0072(15) -0.0003(13) 0.0023(13) -0.0024(14)
C14 0.0176(19) 0.0173(18) 0.0198(18) 0.0032(14) 0.0078(14) -0.0013(14)
C15 0.018(2) 0.0200(19) 0.0170(17) 0.0002(14) 0.0017(14) 0.0005(15)
C16 0.0163(19) 0.0202(19) 0.0158(17) 0.0009(14) 0.0053(14) -0.0006(14)
C17 0.0163(19) 0.0209(19) 0.0138(16) -0.0004(14) 0.0043(14) 0.0008(14)
C18 0.024(2) 0.0222(19) 0.0121(16) 0.0008(14) 0.0076(14) 0.0015(15)
C19 0.0165(19) 0.0234(19) 0.0124(16) -0.0005(14) 0.0074(14) 0.0005(14)
C20 0.0181(19) 0.0193(18) 0.0138(16) 0.0010(14) 0.0073(14) 0.0021(14)
C21 0.018(2) 0.023(2) 0.0180(18) 0.0002(15) 0.0043(14) 0.0014(15)
C22 0.028(2) 0.026(2) 0.0206(19) -0.0014(16) 0.0091(16) 0.0039(17)
C23 0.019(2) 0.030(2) 0.025(2) 0.0039(16) 0.0061(16) 0.0105(16)
C24 0.018(2) 0.032(2) 0.0239(19) 0.0076(17) 0.0065(16) 0.0023(16)
C25 0.021(2) 0.024(2) 0.0171(18) 0.0025(15) 0.0031(15) -0.0026(15)
C26 0.020(2) 0.0186(18) 0.0116(16) 0.0010(13) 0.0084(14) -0.0012(14)
C27 0.020(2) 0.0219(19) 0.0148(17) -0.0002(14) 0.0051(14) -0.0054(15)
C28 0.033(2) 0.024(2) 0.0143(17) -0.0029(15) 0.0072(16) -0.0073(17)
C29 0.042(3) 0.0165(19) 0.022(2) 0.0004(15) 0.0128(18) 0.0003(17)
C30 0.024(2) 0.027(2) 0.0205(19) 0.0030(16) 0.0076(16) -0.0008(16)
C31 0.020(2) 0.0214(19) 0.0165(17) 0.0027(14) 0.0077(15) -0.0047(15)
C32 0.024(2) 0.0174(18) 0.0132(17) 0.0014(13) 0.0063(14) -0.0029(15)
C33 0.027(2) 0.023(2) 0.0148(17) 0.0015(14) 0.0041(15) -0.0024(16)
C34 0.029(2) 0.021(2) 0.024(2) -0.0021(16) 0.0040(17) -0.0080(16)
C35 0.039(3) 0.024(2) 0.0186(19) -0.0050(16) 0.0089(17) -0.0058(18)
C36 0.030(2) 0.024(2) 0.024(2) -0.0031(16) 0.0124(17) 0.0007(17)
C37 0.020(2) 0.023(2) 0.0170(18) -0.0007(15) 0.0032(15) -0.0049(15)
C38 0.0148(19) 0.0196(18) 0.0160(17) -0.0003(14) -0.0020(14) -0.0002(14)
C39 0.026(2) 0.025(2) 0.0176(18) 0.0013(15) 0.0005(16) -0.0013(16)
C40 0.031(2) 0.025(2) 0.027(2) 0.0063(17) -0.0068(18) -0.0013(17)
C41 0.028(2) 0.020(2) 0.036(2) -0.0016(17) -0.0099(18) 0.0060(17)
C42 0.025(2) 0.028(2) 0.027(2) -0.0069(17) 0.0002(17) 0.0052(17)
C43 0.019(2) 0.027(2) 0.0186(18) -0.0005(15) 0.0035(15) 0.0021(15)
C44 0.0127(18) 0.0204(19) 0.0233(19) 0.0025(15) 0.0096(14) 0.0000(14)
C45 0.022(2) 0.022(2) 0.0211(19) 0.0020(15) 0.0049(15) -0.0009(15)
C46 0.033(3) 0.020(2) 0.034(2) 0.0005(17) 0.0135(19) -0.0010(17)
C47 0.040(3) 0.021(2) 0.035(2) 0.0109(18) 0.007(2) 0.0012(18)
C48 0.024(2) 0.031(2) 0.024(2) 0.0118(17) 0.0040(17) 0.0004(17)
C49 0.025(2) 0.028(2) 0.0182(18) 0.0025(16) 0.0048(15) -0.0011(16)
C50 0.030(2) 0.0199(19) 0.0093(16) 0.0013(14) 0.0047(15) 0.0027(16)
C51 0.023(2) 0.024(2) 0.0186(18) -0.0023(15) 0.0030(15) 0.0027(16)
C52 0.031(2) 0.021(2) 0.025(2) -0.0011(16) 0.0029(17) -0.0008(16)
C53 0.042(3) 0.019(2) 0.024(2) -0.0025(16) 0.0067(18) 0.0121(18)
C54 0.029(2) 0.032(2) 0.0216(19) -0.0007(17) 0.0092(17) 0.0100(18)
C55 0.027(2) 0.024(2) 0.0153(18) 0.0012(15) 0.0086(15) 0.0046(16)
C56 0.048(3) 0.044(3) 0.034(3) 0.000(2) 0.009(2) 0.002(2)
B1 0.013(2) 0.017(2) 0.0130(18) 0.0007(15) 0.0045(15) 0.0012(15)

loop_
_atom_type_symbol
_atom_type_description
_atom_type_scat_dispersion_real
_atom_type_scat_dispersion_imag
_atom_type_scat_source
C C 0.0181 0.0091 'International Tables Vol C Tables 4.2.6.8 and 6.1.1.4'
H H 0.0000 0.0000 'International Tables Vol C Tables 4.2.6.8 and 6.1.1.4'
B B 0.0090 0.0039 'International Tables Vol C Tables 4.2.6.8 and 6.1.1.4'
Cl Cl 0.3639 0.7018 'International Tables Vol C Tables 4.2.6.8 and 6.1.1.4'
F F 0.0727 0.0534 'International Tables Vol C Tables 4.2.6.8 and 6.1.1.4'
Fe Fe -1.1336 3.1974 'International Tables Vol C Tables 4.2.6.8 and 6.1.1.4'
N N 0.0311 0.0180 'International Tables Vol C Tables 4.2.6.8 and 6.1.1.4'
O O 0.0492 0.0322 'International Tables Vol C Tables 4.2.6.8 and 6.1.1.4'

loop_
_exptl_crystal_face_index_h
_exptl_crystal_face_index_k
_exptl_crystal_face_index_l
_exptl_crystal_face_perp_dist
_exptl_oxdiff_crystal_face_indexfrac_h
_exptl_oxdiff_crystal_face_indexfrac_k
_exptl_oxdiff_crystal_face_indexfrac_l
_exptl_oxdiff_crystal_face_x
_exptl_oxdiff_crystal_face_y
_exptl_oxdiff_crystal_face_z
0 23 1 0.0283 -0.0000 23.0000 1.0000 0.0674 -0.1728 0.9799
0 -23 -1 0.0283 0.0000 -23.0000 -1.0000 -0.0674 0.1728 -0.9799
6 -2 3 0.1877 6.0000 -2.0000 3.0000 -0.7530 -0.6627 -0.1030
-6 2 -3 0.1877 -6.0000 2.0000 -3.0000 0.7530 0.6627 0.1030
5 2 -5 0.1442 5.0000 2.0000 -5.0000 0.1604 -0.9244 -0.1461
-6 3 1 0.1639 -6.0000 3.0000 1.0000 0.3545 0.8332 0.2574
0 -8 8 0.0791 0.0000 -8.0000 8.0000 -0.8705 0.4357 -0.1049
0 5 -9 0.1033 0.0000 5.0000 -9.0000 0.9499 -0.4523 -0.0475
0 23 -1 0.0250 -0.0000 23.0000 -1.0000 0.2703 -0.2628 0.9234
0 -18 6 0.0555 0.0000 -18.0000 6.0000 -0.7410 0.4404 -0.5752

loop_
_geom_angle_atom_site_label_1
_geom_angle_atom_site_label_2
_geom_angle_atom_site_label_3
_geom_angle
O1 Fe1 N1 95.95(11)
O1 Fe1 N3 177.69(11)
O1 Fe1 N5 95.34(11)
O2 Fe1 O1 87.21(11)
O2 Fe1 N1 144.46(12)
O2 Fe1 N3 91.01(11)
O2 Fe1 N5 122.84(12)
N1 Fe1 N3 84.65(11)
N1 Fe1 N5 92.19(12)
N5 Fe1 N3 86.86(11)
C4 O1 Fe1 130.0(3)
C2 O2 Fe1 128.3(3)
N2 N1 Fe1 117.8(2)
C11 N1 Fe1 135.4(2)
C11 N1 N2 106.8(3)
N1 N2 B1 119.0(3)
C13 N2 N1 109.3(3)
C13 N2 B1 131.7(3)
N4 N3 Fe1 113.5(2)
C14 N3 Fe1 139.9(2)
C14 N3 N4 106.4(3)
N3 N4 B1 120.8(3)
C16 N4 N3 110.5(3)
C16 N4 B1 128.6(3)
N6 N5 Fe1 116.0(2)
C17 N5 Fe1 136.3(2)
C17 N5 N6 107.6(3)
N5 N6 B1 120.6(3)
C19 N6 N5 109.0(3)
C19 N6 B1 129.8(3)
F1 C1 C2 111.6(3)
F2 C1 F1 106.4(3)
F2 C1 C2 111.8(3)
F3 C1 F1 107.1(3)
F3 C1 F2 107.3(3)
F3 C1 C2 112.3(3)
O2 C2 C1 114.1(3)
O2 C2 C3 128.2(4)
C3 C2 C1 117.7(3)
C2 C3 H47 118.7
C2 C3 C4 122.7(4)
C4 C3 H47 118.7
O1 C4 C3 123.6(4)
O1 C4 C5 117.9(3)
C3 C4 C5 118.5(3)
C6 C5 C4 122.4(4)
C6 C5 C10 119.2(4)
C10 C5 C4 118.3(3)
C5 C6 H55 119.9
C7 C6 C5 120.2(4)
C7 C6 H55 119.9
C6 C7 H54 120.1
C6 C7 C8 119.7(4)
C8 C7 H54 120.1
C7 C8 H53 119.6
C9 C8 C7 120.8(4)
C9 C8 H53 119.6
C8 C9 H52 120.3
C10 C9 C8 119.4(4)
C10 C9 H52 120.3
C5 C10 H51 119.7
C9 C10 C5 120.6(4)
C9 C10 H51 119.7
N1 C11 C12 109.9(3)
N1 C11 C20 120.7(3)
C12 C11 C20 129.4(3)
C11 C12 H8 126.7
C13 C12 C11 106.5(3)
C13 C12 H8 126.7
N2 C13 C12 107.5(3)
N2 C13 C26 126.0(3)
C12 C13 C26 126.6(3)
N3 C14 C15 110.0(3)
N3 C14 C32 124.9(3)
C15 C14 C32 125.0(3)
C14 C15 H2 126.9
C16 C15 C14 106.2(3)
C16 C15 H2 126.9
N4 C16 C15 107.0(3)
N4 C16 C38 124.3(3)
C15 C16 C38 128.4(3)
N5 C17 C18 109.2(3)
N5 C17 C44 121.9(3)
C18 C17 C44 128.9(3)
C17 C18 H5 126.8
C19 C18 C17 106.3(3)
C19 C18 H5 126.8
N6 C19 C18 107.9(3)
N6 C19 C50 123.5(3)
C18 C19 C50 128.6(3)
C21 C20 C11 120.6(3)
C25 C20 C11 120.2(3)
C25 C20 C21 119.2(3)
C20 C21 H45 120.0
C22 C21 C20 120.1(4)
C22 C21 H45 120.0
C21 C22 H44 120.0
C21 C22 C23 120.0(4)
C23 C22 H44 120.0
C22 C23 H43 120.1
C24 C23 C22 119.8(4)
C24 C23 H43 120.1
C23 C24 H42 119.8
C25 C24 C23 120.4(4)
C25 C24 H42 119.8
C20 C25 H41 119.8
C24 C25 C20 120.5(4)
C24 C25 H41 119.8
C27 C26 C13 118.8(3)
C27 C26 C31 117.5(3)
C31 C26 C13 123.6(3)
C26 C27 H39 119.0
C28 C27 C26 122.0(4)
C28 C27 H39 119.0
C27 C28 H38 120.2
C27 C28 C29 119.7(4)
C29 C28 H38 120.2
C28 C29 H37 120.1
C28 C29 C30 119.7(4)
C30 C29 H37 120.1
C29 C30 H36 120.0
C31 C30 C29 120.1(4)
C31 C30 H36 120.0
C26 C31 H35 119.5
C30 C31 C26 121.0(4)
C30 C31 H35 119.5
C33 C32 C14 119.4(4)
C33 C32 C37 118.2(3)
C37 C32 C14 122.2(3)
C32 C33 H17 119.6
C34 C33 C32 120.8(4)
C34 C33 H17 119.6
C33 C34 H18 119.8
C35 C34 C33 120.4(4)
C35 C34 H18 119.8
C34 C35 H19 120.4
C34 C35 C36 119.2(4)
C36 C35 H19 120.4
C35 C36 H20 119.8
C37 C36 C35 120.4(4)
C37 C36 H20 119.8
C32 C37 H21 119.5
C36 C37 C32 121.0(4)
C36 C37 H21 119.5
C39 C38 C16 118.3(3)
C43 C38 C16 123.1(3)
C43 C38 C39 118.6(3)
C38 C39 H15 119.5
C40 C39 C38 121.0(4)
C40 C39 H15 119.5
C39 C40 H14 120.3
C39 C40 C41 119.4(4)
C41 C40 H14 120.3
C40 C41 H13 120.0
C40 C41 C42 120.0(4)
C42 C41 H13 120.0
C41 C42 H12 119.7
C43 C42 C41 120.6(4)
C43 C42 H12 119.7
C38 C43 H11 119.9
C42 C43 C38 120.3(4)
C42 C43 H11 119.9
C45 C44 C17 121.4(3)
C45 C44 C49 118.0(3)
C49 C44 C17 120.6(3)
C44 C45 H33 119.4
C46 C45 C44 121.3(4)
C46 C45 H33 119.4
C45 C46 H32 119.9
C45 C46 C47 120.2(4)
C47 C46 H32 119.9
C46 C47 H31 120.5
C48 C47 C46 119.1(4)
C48 C47 H31 120.5
C47 C48 H30 119.5
C49 C48 C47 120.9(4)
C49 C48 H30 119.5
C44 C49 H29 119.7
C48 C49 C44 120.5(4)
C48 C49 H29 119.7
C51 C50 C19 121.7(4)
C55 C50 C19 119.4(4)
C55 C50 C51 118.9(4)
C50 C51 H23 119.8
C52 C51 C50 120.5(4)
C52 C51 H23 119.8
C51 C52 H24 120.1
C51 C52 C53 119.8(4)
C53 C52 H24 120.1
C52 C53 H25 119.9
C54 C53 C52 120.2(4)
C54 C53 H25 119.9
C53 C54 H26 120.0
C53 C54 C55 120.1(4)
C55 C54 H26 120.0
C50 C55 H27 119.7
C54 C55 C50 120.6(4)
C54 C55 H27 119.7
Cl1 C56 H1SA 109.2
Cl1 C56 H1SB 109.2
Cl2 C56 Cl1 111.9(3)
Cl2 C56 H1SA 109.2
Cl2 C56 H1SB 109.2
H1SA C56 H1SB 107.9
N2 B1 N6 111.1(3)
N2 B1 H1 109.6
N4 B1 N2 107.9(3)
N4 B1 N6 109.0(3)
N4 B1 H1 109.6
N6 B1 H1 109.6

loop_
_geom_bond_atom_site_label_1
_geom_bond_atom_site_label_2
_geom_bond_distance
Fe1 O1 2.054(3)
Fe1 O2 1.967(3)
Fe1 N1 2.092(3)
Fe1 N3 2.231(3)
Fe1 N5 2.095(3)
Cl1 C56 1.774(5)
Cl2 C56 1.746(5)
F1 C1 1.350(5)
F2 C1 1.342(5)
F3 C1 1.325(5)
O1 C4 1.253(4)
O2 C2 1.281(5)
N1 C11 1.346(5)
N2 N1 1.374(4)
N2 C13 1.364(4)
N2 B1 1.551(5)
N3 C14 1.346(5)
N4 N3 1.367(4)
N4 C16 1.366(5)
N4 B1 1.547(5)
N5 C17 1.350(4)
N6 N5 1.369(4)
N6 C19 1.368(4)
N6 B1 1.554(5)
C2 C1 1.518(5)
C2 C3 1.376(6)
C3 H47 0.9500
C3 C4 1.421(5)
C4 C5 1.483(6)
C5 C6 1.397(6)
C5 C10 1.397(6)
C6 H55 0.9500
C7 C6 1.386(6)
C7 H54 0.9500
C8 C7 1.387(7)
C8 H53 0.9500
C9 C8 1.386(6)
C9 H52 0.9500
C10 C9 1.385(6)
C10 H51 0.9500
C11 C20 1.473(5)
C12 C11 1.382(5)
C12 H8 0.9500
C13 C12 1.381(5)
C13 C26 1.469(5)
C14 C32 1.474(5)
C15 C14 1.398(5)
C15 H2 0.9500
C16 C15 1.383(5)
C16 C38 1.476(5)
C17 C44 1.455(5)
C18 C17 1.396(5)
C18 H5 0.9500
C19 C18 1.381(5)
C19 C50 1.466(5)
C20 C21 1.400(5)
C20 C25 1.387(5)
C21 H45 0.9500
C22 C21 1.388(5)
C22 H44 0.9500
C23 C22 1.390(6)
C23 H43 0.9500
C24 C23 1.385(6)
C24 H42 0.9500
C25 C24 1.382(5)
C25 H41 0.9500
C26 C27 1.396(5)
C26 C31 1.403(5)
C27 H39 0.9500
C28 C27 1.374(5)
C28 H38 0.9500
C29 C28 1.391(6)
C29 H37 0.9500
C30 C29 1.391(6)
C30 H36 0.9500
C31 C30 1.381(5)
C31 H35 0.9500
C32 C33 1.393(5)
C32 C37 1.397(5)
C33 H17 0.9500
C33 C34 1.391(5)
C34 H18 0.9500
C34 C35 1.386(6)
C35 H19 0.9500
C35 C36 1.389(6)
C36 H20 0.9500
C36 C37 1.383(5)
C37 H21 0.9500
C38 C39 1.400(5)
C38 C43 1.397(5)
C39 H15 0.9500
C40 C39 1.386(6)
C40 H14 0.9500
C41 C40 1.387(6)
C41 H13 0.9500
C42 C41 1.388(6)
C42 H12 0.9500
C43 C42 1.379(6)
C43 H11 0.9500
C44 C45 1.400(5)
C44 C49 1.407(5)
C45 H33 0.9500
C46 C45 1.377(5)
C46 H32 0.9500
C47 C46 1.396(6)
C47 H31 0.9500
C48 C47 1.391(6)
C48 H30 0.9500
C49 C48 1.376(6)
C49 H29 0.9500
C50 C51 1.394(5)
C50 C55 1.392(6)
C51 H23 0.9500
C51 C52 1.382(5)
C52 H24 0.9500
C52 C53 1.387(6)
C53 H25 0.9500
C53 C54 1.379(6)
C54 H26 0.9500
C54 C55 1.381(5)
C55 H27 0.9500
C56 H1SA 0.9900
C56 H1SB 0.9900
B1 H1 1.0000

loop_
_geom_torsion_atom_site_label_1
_geom_torsion_atom_site_label_2
_geom_torsion_atom_site_label_3
_geom_torsion_atom_site_label_4
_geom_torsion
Fe1 O1 C4 C3 -2.5(5)
Fe1 O1 C4 C5 175.9(2)
Fe1 O2 C2 C1 177.2(2)
Fe1 O2 C2 C3 -4.0(6)
Fe1 N1 C11 C12 -177.6(3)
Fe1 N1 C11 C20 2.5(5)
Fe1 N3 C14 C15 173.9(3)
Fe1 N3 C14 C32 -8.3(6)
Fe1 N5 C17 C18 176.5(3)
Fe1 N5 C17 C44 -3.3(6)
O1 Fe1 O2 C2 1.6(3)
O1 Fe1 N1 N2 -135.6(2)
O1 Fe1 N1 C11 42.3(3)
O1 Fe1 N3 N4 -156(3)
O1 Fe1 N3 C14 31(3)
O1 Fe1 N5 N6 130.3(2)
O1 Fe1 N5 C17 -46.3(4)
O1 C4 C5 C6 147.8(4)
O1 C4 C5 C10 -33.8(5)
O2 Fe1 O1 C4 1.5(3)
O2 Fe1 N1 N2 130.9(2)
O2 Fe1 N1 C11 -51.2(4)
O2 Fe1 N3 N4 164.9(2)
O2 Fe1 N3 C14 -8.8(4)
O2 Fe1 N5 N6 -139.6(2)
O2 Fe1 N5 C17 43.8(4)
O2 C2 C1 F1 -143.8(3)
O2 C2 C1 F2 97.1(4)
O2 C2 C1 F3 -23.5(5)
O2 C2 C3 C4 3.0(6)
N1 Fe1 O1 C4 -143.0(3)
N1 Fe1 O2 C2 98.0(3)
N1 Fe1 N3 N4 -50.5(2)
N1 Fe1 N3 C14 135.8(4)
N1 Fe1 N5 N6 34.1(3)
N1 Fe1 N5 C17 -142.5(4)
N1 N2 C13 C12 -0.7(4)
N1 N2 C13 C26 178.5(3)
N1 N2 B1 N4 -63.0(4)
N1 N2 B1 N6 56.4(4)
N1 C11 C20 C21 33.5(5)
N1 C11 C20 C25 -147.4(3)
N2 N1 C11 C12 0.4(4)
N2 N1 C11 C20 -179.4(3)
N2 C13 C12 C11 1.0(4)
N2 C13 C26 C27 142.8(3)
N2 C13 C26 C31 -40.8(5)
N3 Fe1 O1 C4 -38(3)
N3 Fe1 O2 C2 -179.8(3)
N3 Fe1 N1 N2 46.6(2)
N3 Fe1 N1 C11 -135.4(3)
N3 Fe1 N5 N6 -50.4(2)
N3 Fe1 N5 C17 133.0(4)
N3 N4 C16 C15 0.4(4)
N3 N4 C16 C38 -173.4(3)
N3 N4 B1 N2 56.8(4)
N3 N4 B1 N6 -64.0(4)
N3 C14 C32 C33 138.3(4)
N3 C14 C32 C37 -47.0(5)
N4 N3 C14 C15 -0.1(4)
N4 N3 C14 C32 177.7(3)
N4 C16 C15 C14 -0.4(4)
N4 C16 C38 C39 122.7(4)
N4 C16 C38 C43 -56.6(5)
N5 Fe1 O1 C4 124.2(3)
N5 Fe1 O2 C2 -92.9(3)
N5 Fe1 N1 N2 -40.0(2)
N5 Fe1 N1 C11 137.9(3)
N5 Fe1 N3 N4 42.0(2)
N5 Fe1 N3 C14 -131.7(4)
N5 N6 C19 C18 0.1(4)
N5 N6 C19 C50 179.9(3)
N5 N6 B1 N2 -63.8(4)
N5 N6 B1 N4 54.9(4)
N5 C17 C44 C45 -39.8(6)
N5 C17 C44 C49 142.4(4)
N6 N5 C17 C18 -0.3(4)
N6 N5 C17 C44 179.9(3)
N6 C19 C18 C17 -0.3(4)
N6 C19 C50 C51 -55.7(5)
N6 C19 C50 C55 127.5(4)
C1 C2 C3 C4 -178.1(3)
C2 C3 C4 O1 0.4(6)
C2 C3 C4 C5 -178.0(4)
C3 C2 C1 F1 37.1(5)
C3 C2 C1 F2 -81.9(4)
C3 C2 C1 F3 157.5(4)
C3 C4 C5 C6 -33.7(5)
C3 C4 C5 C10 144.7(4)
C4 C5 C6 C7 178.9(4)
C4 C5 C10 C9 -177.0(4)
C5 C10 C9 C8 -1.5(6)
C6 C5 C10 C9 1.4(6)
C8 C7 C6 C5 -2.4(7)
C9 C8 C7 C6 2.3(7)
C10 C5 C6 C7 0.5(6)
C10 C9 C8 C7 -0.3(7)
C11 C20 C21 C22 -178.8(3)
C11 C20 C25 C24 179.9(3)
C12 C11 C20 C21 -146.3(4)
C12 C11 C20 C25 32.8(6)
C12 C13 C26 C27 -38.1(5)
C12 C13 C26 C31 138.3(4)
C13 N2 N1 Fe1 178.7(2)
C13 N2 N1 C11 0.2(4)
C13 N2 B1 N4 119.3(4)
C13 N2 B1 N6 -121.2(4)
C13 C12 C11 N1 -0.9(4)
C13 C12 C11 C20 178.9(3)
C13 C26 C27 C28 177.6(3)
C13 C26 C31 C30 -177.5(3)
C14 C32 C33 C34 175.1(3)
C14 C32 C37 C36 -174.7(3)
C15 C14 C32 C33 -44.2(5)
C15 C14 C32 C37 130.4(4)
C15 C16 C38 C39 -49.8(6)
C15 C16 C38 C43 130.9(4)
C16 N4 N3 Fe1 -176.0(2)
C16 N4 N3 C14 -0.2(4)
C16 N4 B1 N2 -120.0(4)
C16 N4 B1 N6 119.2(4)
C16 C15 C14 N3 0.3(4)
C16 C15 C14 C32 -177.4(3)
C16 C38 C39 C40 -177.3(4)
C16 C38 C43 C42 177.1(4)
C17 C44 C45 C46 -179.7(4)
C17 C44 C49 C48 179.9(4)
C18 C17 C44 C45 140.5(4)
C18 C17 C44 C49 -37.3(6)
C18 C19 C50 C51 124.0(4)
C18 C19 C50 C55 -52.7(6)
C19 N6 N5 Fe1 -177.4(2)
C19 N6 N5 C17 0.1(4)
C19 N6 B1 N2 125.4(4)
C19 N6 B1 N4 -115.8(4)
C19 C18 C17 N5 0.4(4)
C19 C18 C17 C44 -179.9(4)
C19 C50 C51 C52 -177.2(3)
C19 C50 C55 C54 177.4(3)
C20 C25 C24 C23 -0.3(6)
C21 C20 C25 C24 -1.0(5)
C23 C22 C21 C20 -1.8(6)
C24 C23 C22 C21 0.5(6)
C25 C20 C21 C22 2.0(5)
C25 C24 C23 C22 0.5(6)
C26 C13 C12 C11 -178.3(3)
C26 C31 C30 C29 -0.2(5)
C27 C26 C31 C30 -1.1(5)
C29 C28 C27 C26 0.4(5)
C30 C29 C28 C27 -1.7(6)
C31 C26 C27 C28 1.0(5)
C31 C30 C29 C28 1.6(6)
C32 C33 C34 C35 -0.4(6)
C33 C32 C37 C36 0.0(5)
C33 C34 C35 C36 0.4(6)
C34 C35 C36 C37 -0.2(6)
C35 C36 C37 C32 -0.1(6)
C37 C32 C33 C34 0.2(5)
C38 C16 C15 C14 173.1(4)
C38 C43 C42 C41 1.0(6)
C39 C38 C43 C42 -2.2(6)
C41 C40 C39 C38 -0.8(6)
C42 C41 C40 C39 -0.4(6)
C43 C38 C39 C40 2.1(6)
C43 C42 C41 C40 0.3(7)
C44 C49 C48 C47 -0.7(7)
C45 C44 C49 C48 2.0(6)
C47 C46 C45 C44 0.3(6)
C48 C47 C46 C45 1.1(7)
C49 C44 C45 C46 -1.8(6)
C49 C48 C47 C46 -0.9(7)
C50 C19 C18 C17 179.9(4)
C50 C51 C52 C53 0.0(6)
C51 C50 C55 C54 0.5(5)
C51 C52 C53 C54 0.5(6)
C52 C53 C54 C55 -0.5(6)
C53 C54 C55 C50 -0.1(6)
C55 C50 C51 C52 -0.5(5)
B1 N2 N1 Fe1 0.5(4)
B1 N2 N1 C11 -177.9(3)
B1 N2 C13 C12 177.1(3)
B1 N2 C13 C26 -3.7(6)
B1 N4 N3 Fe1 6.7(4)
B1 N4 N3 C14 -177.6(3)
B1 N4 C16 C15 177.5(3)
B1 N4 C16 C38 3.6(6)
B1 N6 N5 Fe1 10.1(4)
B1 N6 N5 C17 -172.4(3)
B1 N6 C19 C18 171.7(4)
B1 N6 C19 C50 -8.5(6)
